data_5000284
loop_
_publ_author_name
'Fan, Hai-Fu'
'Lin, Cheng-Chung'

_publ_section_title
;
 The Crystal Structure of Cucurbitine Perchlorate and the Absolute
 Configuration of the Cucurbitine Molecule
;
_journal_issue 2
_journal_name_full 'Acta Physica Sinica'
_journal_page_first 253
_journal_volume 21
_journal_year 1965
_chemical_formula_sum 'C5 H11 Cl N2 O6'
_space_group_IT_number 4
_symmetry_cell_setting monoclinic
_symmetry_space_group_name_Hall 'P 2yb'
_symmetry_space_group_name_H-M 'P 1 21 1'
_cell_angle_alpha 90
_cell_angle_beta 107.43
_cell_angle_gamma 90
_cell_formula_units_Z 2
_cell_length_a 5.68
_cell_length_b 12.78
_cell_length_c 6.23
_cod_original_sg_symbol_H-M 'P 21'
_cod_original_formula_sum 'C5 H11 Cl1 N2 O6'
_cod_database_code 5000284

loop_
_symmetry_equiv_pos_site_id
_symmetry_equiv_pos_as_xyz
1 x,y,z
2 -x,1/2+y,-z

loop_
_atom_site_label
_atom_site_type_symbol
_atom_site_fract_x
_atom_site_fract_y
_atom_site_fract_z
_atom_site_attached_hydrogens
Cl1 Cl -0.04300 -0.00200 0.02300 0
C1 C -0.48000 -0.19400 0.43700 0
C2 C -0.38300 -0.30000 0.55600 2
C3 C -0.36500 -0.31300 0.16800 2
C4 C -0.56400 -0.23500 0.19300 2
C5 C -0.69400 -0.15700 0.53200 0
N1 N -0.25700 -0.35400 0.40800 1
N2 N -0.27700 -0.11200 0.45900 2
O1 O -0.10900 -0.11000 -0.00800 0
O2 O -0.11700 0.05500 -0.18500 0
O3 O -0.14500 0.05300 0.18400 0
O4 O 0.22200 0.00500 0.13300 0
O5 O -0.65900 -0.06900 0.61600 1
O6 O -0.86700 -0.21100 0.51300 0

loop_
_atom_type_symbol
_atom_type_radius_bond
C 0.68
Cl 0.99
N 0.68
O 0.68
